data_7225988
loop_
_publ_author_name
'Ochoa, Mar\'ia Eugenia'
'Aguilar-Granda, Andr\'es'
'Ramirez-Montes, Pedro I.'
'Barba, Victor'
'L\'opez, Yliana'
'Santillan, Rosa'
'Farf\'an, Norberto'

_publ_section_title
;
 Designed synthesis of &#x201C;L&#x201D; shaped 17-halo-aryl-ethynyl
 steroids
;
_journal_issue 36
_journal_name_full CrystEngComm
_journal_page_first 6830
_journal_paper_doi 10.1039/C6CE01056C
_journal_volume 18
_journal_year 2016
_chemical_absolute_configuration rm
_chemical_formula_sum 'C26 H27 Br O2'
_chemical_formula_weight 451.38
_space_group_IT_number 19
_symmetry_cell_setting orthorhombic
_symmetry_Int_Tables_number 19
_symmetry_space_group_name_Hall 'P 2ac 2ab'
_symmetry_space_group_name_H-M 'P 21 21 21'
_atom_sites_solution_hydrogens mixed
_audit_conform_dict_location ftp://ftp.iucr.org/pub/cif_core.dic
_audit_conform_dict_name cif_core.dic
_audit_conform_dict_version 2.4.3
_audit_creation_date 2016-02-17T15:58:14-00:00
_audit_creation_method 'WinGX routine CIF_UPDATE'
_audit_update_record
;
2016-03-10 deposited with the CCDC.
2016-07-13 downloaded from the CCDC.
;
_cell_angle_alpha 90
_cell_angle_beta 90
_cell_angle_gamma 90
_cell_formula_units_Z 4
_cell_length_a 7.29840(10)
_cell_length_b 16.7188(3)
_cell_length_c 20.5514(3)
_cell_measurement_reflns_used 20760
_cell_measurement_temperature 173(2)
_cell_measurement_theta_max 27.48
_cell_measurement_theta_min 2.91
_cell_measurement_wavelength 0.71073
_cell_volume 2507.69(7)
_computing_cell_refinement 'HKL Scalepack (Otwinowski & Minor 1997)'
_computing_data_collection 'Collect (Bruker AXS BV, 1997-2004)'
_computing_data_reduction 'HKL Denzo and Scalepack (Otwinowski & Minor 1997)'
_computing_molecular_graphics 'Ortep for Windows (Farrugia, 2012)'
_computing_publication_material 'WinGX publication routines (Farrugia, 2012)'
_computing_structure_refinement 'SHELXL-2014/7 (Sheldrick, 2014)'
_diffrn_ambient_temperature 173(2)
_diffrn_detector 'CCD plate'
_diffrn_detector_area_resol_mean 9
_diffrn_measured_fraction_theta_full 0.99
_diffrn_measured_fraction_theta_max 0.99
_diffrn_measurement_device '95mm CCD camera on \k-goniostat'
_diffrn_measurement_device_type KappaCCD
_diffrn_measurement_method 'CCD rotation images, thick slices'
_diffrn_orient_matrix_UB_11 0.090099
_diffrn_orient_matrix_UB_12 0.015993
_diffrn_orient_matrix_UB_13 -0.034272
_diffrn_orient_matrix_UB_21 0.051965
_diffrn_orient_matrix_UB_22 0.041289
_diffrn_orient_matrix_UB_23 0.029981
_diffrn_orient_matrix_UB_31 0.089192
_diffrn_orient_matrix_UB_32 -0.040212
_diffrn_orient_matrix_UB_33 0.017153
_diffrn_radiation_monochromator 'horizonally mounted graphite crystal'
_diffrn_radiation_probe x-ray
_diffrn_radiation_type MoK\a
_diffrn_radiation_wavelength 0.71073
_diffrn_reflns_av_R_equivalents 0.097
_diffrn_reflns_av_unetI/netI 0.0523
_diffrn_reflns_Laue_measured_fraction_full 0.99
_diffrn_reflns_Laue_measured_fraction_max 0.99
_diffrn_reflns_limit_h_max 9
_diffrn_reflns_limit_h_min -9
_diffrn_reflns_limit_k_max 21
_diffrn_reflns_limit_k_min -20
_diffrn_reflns_limit_l_max 26
_diffrn_reflns_limit_l_min -22
_diffrn_reflns_number 5694
_diffrn_reflns_point_group_measured_fraction_full 0.993
_diffrn_reflns_point_group_measured_fraction_max 0.992
_diffrn_reflns_reduction_process
;
        Scaled and merged with Sortav
        R.H. Blessing, (1987) Cryst. Rev. 1, 3-58
        R.H. Blessing, (1989) J. Appl. Cryst. 22, 396-397
;
_diffrn_reflns_theta_full 25.242
_diffrn_reflns_theta_max 27.425
_diffrn_reflns_theta_min 3.706
_diffrn_source 'Enraf Nonius FR590'
_diffrn_standards_number 0
_exptl_absorpt_coefficient_mu 1.656
_exptl_absorpt_correction_T_max 0.6755
_exptl_absorpt_correction_T_min 0.4711
_exptl_absorpt_correction_type multi-scan
_exptl_absorpt_process_details
;
[c.f. r.h. blessing, acta cryst. (1995), a51, 33-38]
;
_exptl_crystal_colour colourless
_exptl_crystal_density_diffrn 1.196
_exptl_crystal_density_method 'not measured'
_exptl_crystal_description prism
_exptl_crystal_F_000 936
_exptl_crystal_size_max 0.31
_exptl_crystal_size_mid 0.25
_exptl_crystal_size_min 0.15
_platon_squeeze_details
;
;
_refine_diff_density_max 1.086
_refine_diff_density_min -1.325
_refine_diff_density_rms 0.079
_refine_ls_abs_structure_details
;
 Flack x determined using 1821 quotients [(I+)-(I-)]/[(I+)+(I-)]
 (Parsons, Flack and Wagner, Acta Cryst. B69 (2013) 249-259).
;
_refine_ls_abs_structure_Flack -0.006(7)
_refine_ls_extinction_method none
_refine_ls_goodness_of_fit_ref 1.058
_refine_ls_hydrogen_treatment mixed
_refine_ls_matrix_type full
_refine_ls_number_constraints 0
_refine_ls_number_parameters 270
_refine_ls_number_reflns 5694
_refine_ls_number_restraints 0
_refine_ls_restrained_S_all 1.058
_refine_ls_R_factor_all 0.0668
_refine_ls_R_factor_gt 0.0535
_refine_ls_shift/su_max 0.001
_refine_ls_shift/su_mean 0
_refine_ls_structure_factor_coef Fsqd
_refine_ls_weighting_details 'w=1/[\s^2^(Fo^2^)+(0.0800P)^2^+1.5054P] where P=(Fo^2^+2Fc^2^)/3'
_refine_ls_weighting_scheme calc
_refine_ls_wR_factor_gt 0.1376
_refine_ls_wR_factor_ref 0.1455
_reflns_Friedel_coverage 0.763
_reflns_Friedel_fraction_full 0.997
_reflns_Friedel_fraction_max 0.995
_reflns_number_gt 4883
_reflns_number_total 5694
_reflns_threshold_expression 'I > 2\s(I)'
_cod_data_source_file c6ce01056c2.cif
_cod_data_source_block san750
_cod_depositor_comments 'Adding full bibliography for 7225988--7225998.cif.'
_cod_database_code 7225988

loop_
_symmetry_equiv_pos_as_xyz
'x, y, z'
'-x+1/2, -y, z+1/2'
'x+1/2, -y+1/2, -z'
'-x, y+1/2, -z+1/2'

loop_
_atom_site_label
_atom_site_type_symbol
_atom_site_fract_x
_atom_site_fract_y
_atom_site_fract_z
_atom_site_U_iso_or_equiv
_atom_site_adp_type
_atom_site_occupancy
_atom_site_site_symmetry_order
_atom_site_calc_flag
_atom_site_refinement_flags_posn
_atom_site_refinement_flags_adp
C1 C 0.4835(6) 0.6165(3) 0.1985(2) 0.0285(9) Uani 1 1 d . .
H1 H 0.3793 0.5918 0.2176 0.034 Uiso 1 1 calc R U
C1A C 0.5286(7) 0.5214(3) 0.5748(2) 0.0326(10) Uani 1 1 d . .
C2 C 0.4588(6) 0.6637(2) 0.1439(2) 0.0285(9) Uani 1 1 d . .
H2 H 0.3402 0.6709 0.1258 0.034 Uiso 1 1 calc R U
C6A C 0.6167(8) 0.5834(3) 0.6080(3) 0.0447(12) Uani 1 1 d . .
H6A H 0.7448 0.5912 0.6027 0.054 Uiso 1 1 calc R U
C5A C 0.5177(9) 0.6337(3) 0.6488(3) 0.0489(13) Uani 1 1 d . .
H5A H 0.577 0.6768 0.6704 0.059 Uiso 1 1 calc R U
C3 C 0.6095(6) 0.7001(2) 0.11641(18) 0.0234(8) Uani 1 1 d . .
C4 C 0.7809(5) 0.6880(2) 0.14262(19) 0.0245(8) Uani 1 1 d . .
H4 H 0.884 0.7127 0.1228 0.029 Uiso 1 1 calc R U
C4A C 0.3334(8) 0.6208(3) 0.6577(2) 0.0424(12) Uani 1 1 d . .
C5 C 0.8066(5) 0.6403(2) 0.19743(18) 0.0226(7) Uani 1 1 d . .
C3A C 0.2456(8) 0.5581(3) 0.6272(3) 0.0492(13) Uani 1 1 d . .
H3A H 0.1191 0.5485 0.6349 0.059 Uiso 1 1 calc R U
C2A C 0.3434(8) 0.5094(3) 0.5854(3) 0.0460(13) Uani 1 1 d . .
H2A H 0.2825 0.4669 0.5636 0.055 Uiso 1 1 calc R U
C6 C 0.9952(5) 0.6320(3) 0.2252(2) 0.0299(9) Uani 1 1 d . .
H6B H 1.0579 0.6844 0.2228 0.036 Uiso 1 1 calc R U
H6C H 1.0656 0.5937 0.1982 0.036 Uiso 1 1 calc R U
C7 C 0.9973(5) 0.6032(3) 0.2956(2) 0.0292(9) Uani 1 1 d . .
H7A H 0.9533 0.6463 0.3246 0.035 Uiso 1 1 calc R U
H7B H 1.1239 0.5891 0.3085 0.035 Uiso 1 1 calc R U
C8 C 0.8727(5) 0.5299(2) 0.30171(19) 0.0231(8) Uani 1 1 d . .
H8 H 0.9095 0.4901 0.2678 0.028 Uiso 1 1 calc R U
C9 C 0.6729(5) 0.5551(2) 0.2887(2) 0.0257(8) Uani 1 1 d . .
H9 H 0.6368 0.5913 0.3252 0.031 Uiso 1 1 calc R U
C10 C 0.6540(5) 0.6035(2) 0.22652(19) 0.0230(8) Uani 1 1 d . .
C11 C 0.5442(5) 0.4824(3) 0.2920(2) 0.0306(9) Uani 1 1 d . .
H11A H 0.5736 0.4454 0.2559 0.037 Uiso 1 1 calc R U
H11B H 0.4161 0.5006 0.2862 0.037 Uiso 1 1 calc R U
C12 C 0.5607(6) 0.4372(3) 0.3572(2) 0.0295(9) Uani 1 1 d . .
H12A H 0.5156 0.4717 0.3929 0.035 Uiso 1 1 calc R U
H12B H 0.4836 0.3886 0.3558 0.035 Uiso 1 1 calc R U
C13 C 0.7588(5) 0.4138(2) 0.37034(18) 0.0218(7) Uani 1 1 d . .
C14 C 0.8810(5) 0.4891(2) 0.3678(2) 0.0246(8) Uani 1 1 d . .
H14 H 0.8292 0.5278 0.4 0.029 Uiso 1 1 calc R U
C15 C 1.0656(6) 0.4614(3) 0.3951(2) 0.0344(10) Uani 1 1 d . .
H15A H 1.1322 0.5064 0.4155 0.041 Uiso 1 1 calc R U
H15B H 1.1429 0.4381 0.3604 0.041 Uiso 1 1 calc R U
C16 C 1.0142(6) 0.3969(3) 0.4467(2) 0.0290(9) Uani 1 1 d . .
H16A H 1.0799 0.3463 0.4379 0.035 Uiso 1 1 calc R U
H16B H 1.0471 0.4155 0.491 0.035 Uiso 1 1 calc R U
C17 C 0.8039(6) 0.3844(2) 0.44112(18) 0.0249(8) Uani 1 1 d . .
C18 C 0.8219(7) 0.3493(3) 0.3220(2) 0.0315(9) Uani 1 1 d . .
H18A H 0.9495 0.335 0.3312 0.047 Uiso 1 1 calc R U
H18B H 0.7442 0.3018 0.3265 0.047 Uiso 1 1 calc R U
H18C H 0.8123 0.37 0.2775 0.047 Uiso 1 1 calc R U
C20 C 0.7074(6) 0.4327(2) 0.4900(2) 0.0294(9) Uani 1 1 d . .
C21 C 0.6291(7) 0.4725(3) 0.5291(2) 0.0361(10) Uani 1 1 d . .
Br1 Br 0.20404(11) 0.68997(4) 0.71355(3) 0.0681(3) Uani 1 1 d . .
O1 O 0.5961(4) 0.74956(18) 0.06216(14) 0.0265(6) Uani 1 1 d . .
O2 O 0.7529(4) 0.30183(16) 0.44891(14) 0.0269(6) Uani 1 1 d . .
H1A H 0.504(8) 0.765(3) 0.061(3) 0.030(15) Uiso 1 1 d . .
H2AA H 0.819(7) 0.289(3) 0.487(3) 0.026(12) Uiso 1 1 d . .

loop_
_atom_site_aniso_label
_atom_site_aniso_U_11
_atom_site_aniso_U_22
_atom_site_aniso_U_33
_atom_site_aniso_U_23
_atom_site_aniso_U_13
_atom_site_aniso_U_12
C1 0.0192(18) 0.034(2) 0.032(2) 0.0109(17) 0.0015(16) 0.0005(16)
C1A 0.044(3) 0.030(2) 0.024(2) -0.0003(16) 0.0025(18) 0.0011(19)
C2 0.0213(19) 0.033(2) 0.032(2) 0.0067(17) -0.0047(16) 0.0015(16)
C6A 0.045(3) 0.050(3) 0.040(3) -0.006(2) -0.002(2) -0.002(2)
C5A 0.070(4) 0.045(3) 0.031(2) -0.012(2) 0.003(2) -0.007(3)
C3 0.030(2) 0.0215(19) 0.0188(17) 0.0018(14) 0.0004(14) -0.0012(15)
C4 0.0223(18) 0.0255(17) 0.0256(18) 0.0020(15) 0.0050(15) -0.0058(16)
C4A 0.061(3) 0.033(2) 0.033(2) -0.0058(18) 0.014(2) 0.004(2)
C5 0.0183(17) 0.0285(18) 0.0211(18) 0.0000(14) 0.0006(14) 0.0005(15)
C3A 0.052(3) 0.044(3) 0.052(3) -0.011(2) 0.016(3) -0.007(2)
C2A 0.051(3) 0.038(3) 0.048(3) -0.015(2) 0.009(2) -0.006(2)
C6 0.0198(19) 0.038(2) 0.032(2) 0.0098(18) -0.0007(17) -0.0060(16)
C7 0.0185(18) 0.035(2) 0.034(2) 0.0097(18) -0.0068(17) -0.0075(16)
C8 0.0169(17) 0.028(2) 0.0247(19) -0.0001(15) 0.0011(15) 0.0004(15)
C9 0.0226(18) 0.0240(17) 0.030(2) 0.0038(16) -0.0070(17) 0.0004(14)
C10 0.0226(18) 0.0224(17) 0.0240(19) 0.0031(14) 0.0023(15) 0.0006(14)
C11 0.0174(18) 0.039(2) 0.035(2) 0.0143(19) -0.0050(17) -0.0062(16)
C12 0.0190(18) 0.036(2) 0.033(2) 0.0138(18) -0.0006(16) -0.0038(16)
C13 0.0204(17) 0.0237(17) 0.0214(18) 0.0009(14) -0.0018(14) 0.0002(14)
C14 0.0165(17) 0.028(2) 0.029(2) 0.0018(16) -0.0033(15) 0.0010(15)
C15 0.0204(19) 0.040(2) 0.043(3) 0.016(2) -0.0078(18) -0.0039(17)
C16 0.0230(19) 0.032(2) 0.032(2) 0.0043(17) -0.0102(17) -0.0026(16)
C17 0.0251(19) 0.0278(19) 0.0218(18) 0.0031(14) -0.0056(16) 0.0001(16)
C18 0.042(2) 0.029(2) 0.024(2) -0.0017(15) -0.0016(18) -0.0007(19)
C20 0.037(2) 0.0288(19) 0.0225(19) 0.0044(15) -0.0027(18) 0.0010(18)
C21 0.048(3) 0.035(2) 0.025(2) 0.0029(18) 0.0000(19) 0.002(2)
Br1 0.0982(6) 0.0430(3) 0.0632(4) -0.0162(3) 0.0395(4) -0.0011(3)
O1 0.0255(16) 0.0313(16) 0.0227(14) 0.0053(12) 0.0033(11) 0.0038(13)
O2 0.0299(14) 0.0245(13) 0.0264(14) 0.0042(11) -0.0086(11) -0.0026(11)

loop_
_atom_type_symbol
_atom_type_description
_atom_type_scat_dispersion_real
_atom_type_scat_dispersion_imag
_atom_type_scat_source
C C 0.0033 0.0016 'International Tables Vol C Tables 4.2.6.8 and 6.1.1.4'
H H 0 0 'International Tables Vol C Tables 4.2.6.8 and 6.1.1.4'
Br Br -0.2901 2.4595 'International Tables Vol C Tables 4.2.6.8 and 6.1.1.4'
O O 0.0106 0.006 'International Tables Vol C Tables 4.2.6.8 and 6.1.1.4'

loop_
_geom_angle_atom_site_label_1
_geom_angle_atom_site_label_2
_geom_angle_atom_site_label_3
_geom_angle
C2 C1 C10 122.8(4)
C2 C1 H1 118.6
C10 C1 H1 118.6
C2A C1A C6A 118.7(5)
C2A C1A C21 121.1(4)
C6A C1A C21 120.2(5)
C3 C2 C1 118.7(4)
C3 C2 H2 120.6
C1 C2 H2 120.6
C5A C6A C1A 120.3(5)
C5A C6A H6A 119.9
C1A C6A H6A 119.9
C4A C5A C6A 119.6(5)
C4A C5A H5A 120.2
C6A C5A H5A 120.2
C4 C3 C2 119.9(3)
C4 C3 O1 117.7(3)
C2 C3 O1 122.4(4)
C3 C4 C5 121.6(3)
C3 C4 H4 119.2
C5 C4 H4 119.2
C5A C4A C3A 121.0(5)
C5A C4A Br1 118.3(4)
C3A C4A Br1 120.7(4)
C4 C5 C10 119.2(3)
C4 C5 C6 119.1(3)
C10 C5 C6 121.7(3)
C4A C3A C2A 119.3(5)
C4A C3A H3A 120.3
C2A C3A H3A 120.3
C3A C2A C1A 121.1(5)
C3A C2A H2A 119.4
C1A C2A H2A 119.4
C5 C6 C7 113.6(3)
C5 C6 H6B 108.8
C7 C6 H6B 108.8
C5 C6 H6C 108.8
C7 C6 H6C 108.8
H6B C6 H6C 107.7
C6 C7 C8 109.0(3)
C6 C7 H7A 109.9
C8 C7 H7A 109.9
C6 C7 H7B 109.9
C8 C7 H7B 109.9
H7A C7 H7B 108.3
C14 C8 C7 114.1(3)
C14 C8 C9 108.4(3)
C7 C8 C9 109.2(3)
C14 C8 H8 108.3
C7 C8 H8 108.3
C9 C8 H8 108.3
C10 C9 C11 113.8(3)
C10 C9 C8 112.2(3)
C11 C9 C8 110.7(3)
C10 C9 H9 106.5
C11 C9 H9 106.5
C8 C9 H9 106.5
C1 C10 C5 117.7(3)
C1 C10 C9 120.9(3)
C5 C10 C9 121.3(3)
C9 C11 C12 112.2(4)
C9 C11 H11A 109.2
C12 C11 H11A 109.2
C9 C11 H11B 109.2
C12 C11 H11B 109.2
H11A C11 H11B 107.9
C13 C12 C11 110.8(3)
C13 C12 H12A 109.5
C11 C12 H12A 109.5
C13 C12 H12B 109.5
C11 C12 H12B 109.5
H12A C12 H12B 108.1
C12 C13 C18 110.5(4)
C12 C13 C14 109.5(3)
C18 C13 C14 112.1(3)
C12 C13 C17 116.4(3)
C18 C13 C17 108.4(3)
C14 C13 C17 99.5(3)
C8 C14 C15 119.9(4)
C8 C14 C13 111.9(3)
C15 C14 C13 104.5(3)
C8 C14 H14 106.6
C15 C14 H14 106.6
C13 C14 H14 106.6
C14 C15 C16 104.3(3)
C14 C15 H15A 110.9
C16 C15 H15A 110.9
C14 C15 H15B 110.9
C16 C15 H15B 110.9
H15A C15 H15B 108.9
C17 C16 C15 106.3(3)
C17 C16 H16A 110.5
C15 C16 H16A 110.5
C17 C16 H16B 110.5
C15 C16 H16B 110.5
H16A C16 H16B 108.7
O2 C17 C20 109.1(3)
O2 C17 C16 112.1(3)
C20 C17 C16 110.4(3)
O2 C17 C13 110.4(3)
C20 C17 C13 111.2(3)
C16 C17 C13 103.5(3)
C13 C18 H18A 109.5
C13 C18 H18B 109.5
H18A C18 H18B 109.5
C13 C18 H18C 109.5
H18A C18 H18C 109.5
H18B C18 H18C 109.5
C21 C20 C17 179.3(5)
C20 C21 C1A 177.8(5)
C3 O1 H1A 108(4)
C17 O2 H2AA 100(3)

loop_
_geom_bond_atom_site_label_1
_geom_bond_atom_site_label_2
_geom_bond_distance
C1 C2 1.383(6)
C1 C10 1.389(6)
C1 H1 0.95
C1A C2A 1.384(8)
C1A C6A 1.398(7)
C1A C21 1.444(7)
C2 C3 1.379(6)
C2 H2 0.95
C6A C5A 1.391(8)
C6A H6A 0.95
C5A C4A 1.374(9)
C5A H5A 0.95
C3 C4 1.377(6)
C3 O1 1.391(5)
C4 C5 1.392(5)
C4 H4 0.95
C4A C3A 1.379(8)
C4A Br1 1.883(5)
C5 C10 1.405(5)
C5 C6 1.497(6)
C3A C2A 1.382(7)
C3A H3A 0.95
C2A H2A 0.95
C6 C7 1.523(6)
C6 H6B 0.99
C6 H6C 0.99
C7 C8 1.532(5)
C7 H7A 0.99
C7 H7B 0.99
C8 C14 1.521(6)
C8 C9 1.541(5)
C8 H8 1
C9 C10 1.519(5)
C9 C11 1.537(5)
C9 H9 1
C11 C12 1.542(6)
C11 H11A 0.99
C11 H11B 0.99
C12 C13 1.522(6)
C12 H12A 0.99
C12 H12B 0.99
C13 C18 1.537(6)
C13 C14 1.544(5)
C13 C17 1.570(5)
C14 C15 1.531(6)
C14 H14 1
C15 C16 1.558(6)
C15 H15A 0.99
C15 H15B 0.99
C16 C17 1.554(6)
C16 H16A 0.99
C16 H16B 0.99
C17 O2 1.439(5)
C17 C20 1.468(6)
C18 H18A 0.98
C18 H18B 0.98
C18 H18C 0.98
C20 C21 1.190(6)
O1 H1A 0.72(6)
O2 H2AA 0.94(5)

loop_
_geom_hbond_atom_site_label_D
_geom_hbond_atom_site_label_H
_geom_hbond_atom_site_label_A
_geom_hbond_distance_DH
_geom_hbond_distance_HA
_geom_hbond_distance_DA
_geom_hbond_angle_DHA
_geom_hbond_site_symmetry_A
O1 H1A O2 0.72(6) 1.99(6) 2.702(4) 176(6) 4_655
O2 H2AA O1 0.94(5) 1.79(5) 2.715(4) 167(4) 2_665

loop_
_geom_torsion_atom_site_label_1
_geom_torsion_atom_site_label_2
_geom_torsion_atom_site_label_3
_geom_torsion_atom_site_label_4
_geom_torsion
C10 C1 C2 C3 -0.5(7)
C2A C1A C6A C5A -2.5(8)
C21 C1A C6A C5A 175.9(5)
C1A C6A C5A C4A 1.8(8)
C1 C2 C3 C4 1.1(6)
C1 C2 C3 O1 -179.0(4)
C2 C3 C4 C5 -1.0(6)
O1 C3 C4 C5 179.1(3)
C6A C5A C4A C3A 0.6(9)
C6A C5A C4A Br1 179.8(4)
C3 C4 C5 C10 0.2(6)
C3 C4 C5 C6 -177.6(4)
C5A C4A C3A C2A -2.2(9)
Br1 C4A C3A C2A 178.6(5)
C4A C3A C2A C1A 1.4(9)
C6A C1A C2A C3A 0.9(8)
C21 C1A C2A C3A -177.5(5)
C4 C5 C6 C7 160.5(4)
C10 C5 C6 C7 -17.3(6)
C5 C6 C7 C8 48.8(5)
C6 C7 C8 C14 172.8(3)
C6 C7 C8 C9 -65.7(4)
C14 C8 C9 C10 174.5(3)
C7 C8 C9 C10 49.6(4)
C14 C8 C9 C11 -57.2(5)
C7 C8 C9 C11 178.0(4)
C2 C1 C10 C5 -0.3(6)
C2 C1 C10 C9 176.4(4)
C4 C5 C10 C1 0.4(6)
C6 C5 C10 C1 178.1(4)
C4 C5 C10 C9 -176.3(4)
C6 C5 C10 C9 1.5(6)
C11 C9 C10 C1 38.6(5)
C8 C9 C10 C1 165.3(4)
C11 C9 C10 C5 -144.8(4)
C8 C9 C10 C5 -18.1(5)
C10 C9 C11 C12 -177.2(4)
C8 C9 C11 C12 55.3(5)
C9 C11 C12 C13 -54.5(5)
C11 C12 C13 C18 -68.7(4)
C11 C12 C13 C14 55.3(5)
C11 C12 C13 C17 167.1(3)
C7 C8 C14 C15 -55.1(5)
C9 C8 C14 C15 -176.9(4)
C7 C8 C14 C13 -177.8(3)
C9 C8 C14 C13 60.4(4)
C12 C13 C14 C8 -60.1(4)
C18 C13 C14 C8 63.0(4)
C17 C13 C14 C8 177.4(3)
C12 C13 C14 C15 168.8(4)
C18 C13 C14 C15 -68.2(4)
C17 C13 C14 C15 46.3(4)
C8 C14 C15 C16 -159.2(4)
C13 C14 C15 C16 -32.9(5)
C14 C15 C16 C17 5.9(5)
C15 C16 C17 O2 141.5(4)
C15 C16 C17 C20 -96.6(4)
C15 C16 C17 C13 22.5(4)
C12 C13 C17 O2 80.8(4)
C18 C13 C17 O2 -44.5(4)
C14 C13 C17 O2 -161.8(3)
C12 C13 C17 C20 -40.4(5)
C18 C13 C17 C20 -165.8(3)
C14 C13 C17 C20 76.9(4)
C12 C13 C17 C16 -159.0(4)
C18 C13 C17 C16 75.7(4)
C14 C13 C17 C16 -41.6(4)

loop_
_platon_squeeze_void_nr
_platon_squeeze_void_average_x
_platon_squeeze_void_average_y
_platon_squeeze_void_average_z
_platon_squeeze_void_volume
_platon_squeeze_void_count_electrons
_platon_squeeze_void_content
1 -0.058 0.250 1.000 253 17 ' '
2 -0.020 0.750 0.500 253 17 ' '
